data_7204296
loop_
_publ_author_name
'Lomas, John S.'
'Adenier, Alain'
'Gao, Kun'
'Maurel, Fran\,cois'
'Vaissermann, Jacqueline'

_publ_section_title
;
 Hydrogen bonding and steric effects on rotamerization in 3,4-alkylenedioxy-,
 3-alkoxy- and 3,4-dialkoxy-2-thienyldi(tert-butyl)methanols: an NMR, IR and
 X-ray crystallographic study
;
_journal_coden_ASTM JCSPGI
_journal_issue 2
_journal_name_full 'Journal of the Chemical Society, Perkin Transactions 2'
_journal_page_first 216
_journal_page_last 224
_journal_paper_doi 10.1039/b109612p
_journal_year 2002
_chemical_compound_source
; 
Prepared by the reaction of 3,4-diethoxy-2-thienyl-lithium with di(tert-butyl) 
ketone' 
;
_chemical_formula_moiety '(C2H5O)2(C4SH)C(C4H9)2 OH'
_chemical_formula_sum 'C17 H30 O3 S'
_chemical_formula_weight 314.48
_chemical_melting_point 374.15
_chemical_name_systematic 3,4-diethoxy-2-thienyldi(tert-butyl)methanol
_space_group_IT_number 14
_symmetry_cell_setting monoclinic
_symmetry_space_group_name_Hall '-P 2ybc'
_symmetry_space_group_name_H-M 'P 1 21/c 1'
_atom_sites_solution_hydrogens 'placed in geometrically calculated positions'
_atom_sites_solution_primary direct
_audit_creation_date 01-09-07
_audit_creation_method CRYSTALS
_cell_angle_alpha 90
_cell_angle_beta 112.72(2)
_cell_angle_gamma 90
_cell_formula_units_Z 4
_cell_length_a 12.367(3)
_cell_length_b 11.139(2)
_cell_length_c 14.127(3)
_cell_measurement_reflns_used 25
_cell_measurement_temperature 295
_cell_measurement_theta_max 13.3
_cell_measurement_theta_min 13
_cell_volume 1795.1(7)
_computing_cell_refinement 'CAD-4 software (Enraf-Nonius, 1989)'
_computing_data_collection 'CAD-4 software (Enraf-Nonius, 1989)'
_computing_data_reduction
; 
RC93 (Watkin, D.J., Prout, C.K., Lilley, P.M.deQ. 1994) 
;
_computing_molecular_graphics
; 
CAMERON (Watkin, Prout & Pearce, 1996) 
;
_computing_publication_material
; 
CRYSTALS Issue 10 (Watkin, Prout, Carruthers & Betteridge, 1996) 
;
_computing_structure_refinement
; 
CRYSTALS Issue 10 (Watkin, Prout, Carruthers & Betteridge, 1996) 
;
_diffrn_ambient_temperature 295
_diffrn_measurement_device 'Enraf-Nonius MACH-3'
_diffrn_measurement_method 2\q/\w
_diffrn_radiation_monochromator graphite
_diffrn_radiation_type 'Mo K\a'
_diffrn_radiation_wavelength 0.71069
_diffrn_reflns_av_R_equivalents 0.02
_diffrn_reflns_limit_h_max 15
_diffrn_reflns_limit_h_min 0
_diffrn_reflns_limit_k_max 13
_diffrn_reflns_limit_k_min 0
_diffrn_reflns_limit_l_max 16
_diffrn_reflns_limit_l_min -17
_diffrn_reflns_number 3898
_diffrn_reflns_theta_max 26
_diffrn_reflns_theta_min 1
_diffrn_standards_decay_% 2.76
_diffrn_standards_interval_time 3600
_diffrn_standards_number 2
_exptl_absorpt_coefficient_mu 0.18
_exptl_absorpt_correction_T_max 1.00
_exptl_absorpt_correction_T_min 0.62
_exptl_absorpt_correction_type DIFABS
_exptl_absorpt_process_details 'refined from delta-F'
_exptl_crystal_colour none
_exptl_crystal_density_diffrn 1.16
_exptl_crystal_description block
_exptl_crystal_F_000 688.60
_exptl_crystal_size_max 0.6
_exptl_crystal_size_mid 0.6
_exptl_crystal_size_min 0.6
_refine_diff_density_max 0.45
_refine_diff_density_min -0.25
_refine_ls_extinction_coef 319.9
_refine_ls_extinction_method 'Larson 1970 Crystallographic Computing eq 22'
_refine_ls_goodness_of_fit_obs 1.23
_refine_ls_hydrogen_treatment
; 
H coordinates refined with one overall isotropic thermal parameter 
;
_refine_ls_matrix_type full
_refine_ls_number_parameters 192
_refine_ls_number_reflns 2271
_refine_ls_R_factor_obs 0.0547
_refine_ls_shift/esd_max 0.1805
_refine_ls_structure_factor_coef F
_refine_ls_weighting_scheme
; 
Chebychev polynomial (Carruthers & Watkin, 1979) 
;
_refine_ls_wR_factor_obs 0.0742
_reflns_number_observed 2271
_reflns_number_total 3523
_reflns_observed_criterion >3.00\s(I)
_cod_data_source_file b109612p.txt
_cod_data_source_block CRYSTALS_cif
_cod_depositor_comments
;
The following automatic conversions were performed:
'_symmetry_cell_setting' value 'Monoclinic' changed to 'monoclinic'
according to '/home/adriana/struct/CIF-dictionaries/cif_core.dic'
dictionary named 'cif_core.dic' version 2.4.1 from 2010-06-29.

Automatic conversion script
Id: cif_fix_enum 1555 2011-01-17 13:19:09Z saulius 

The following automatic conversions were performed:

'_cell_measurement_temperature' value '295K' was changed to '295' -
the value should be numeric and without a unit
designator.

'_diffrn_ambient_temperature' value '295K' was changed
to '295' - the value should be numeric and without a unit designator.

Automatic conversion script
Id: cif_fix_values 1569 2011-02-09 13:29:24Z adriana 

'_chemical_melting_point' value '101 &#x00B0;C' was changed to 
'374.15' - it was converted from degrees Celsius(C) to Kelvins(K).

Adriana Da\<skevi\<c, 2011-06-14

The following automatic conversions were performed:

'_atom_sites_solution_primary' value 'Direct methods' was changed to
'direct'.

Automatic conversion script
Id: cif_fix_values 6452 2018-10-05 10:23:21Z andrius 
;
_cod_original_cell_volume 1795.0(7)
_cod_original_formula_sum 'C17 H30 O3 S1'
_cod_database_code 7204296

loop_
_symmetry_equiv_pos_as_xyz
x,y,z
-x,-y,-z
-x,y+1/2,-z+1/2
x,-y+1/2,z+1/2

loop_
_atom_site_aniso_label
_atom_site_aniso_U_11
_atom_site_aniso_U_22
_atom_site_aniso_U_33
_atom_site_aniso_U_23
_atom_site_aniso_U_13
_atom_site_aniso_U_12
S1 0.0634(5) 0.0568(5) 0.0744(6) 0.0133(4) 0.0249(4) 0.0158(4)
O1 0.053(1) 0.062(1) 0.057(1) 0.023(1) 0.0233(9) 0.0141(9)
O3 0.061(1) 0.052(1) 0.041(1) 0.0006(8) 0.0236(8) -0.0008(9)
O4 0.072(1) 0.079(2) 0.084(2) -0.007(1) 0.050(1) 0.004(1)
C2 0.044(1) 0.046(1) 0.043(1) 0.001(1) 0.012(1) 0.004(1)
C3 0.047(1) 0.047(1) 0.042(1) -0.006(1) 0.015(1) 0.001(1)
C4 0.049(1) 0.066(2) 0.054(2) -0.015(1) 0.022(1) -0.004(1)
C5 0.055(2) 0.063(2) 0.071(2) -0.006(2) 0.023(1) 0.009(1)
C6 0.096(2) 0.085(2) 0.041(2) 0.006(2) 0.023(2) 0.010(2)
C7 0.108(3) 0.129(4) 0.062(2) 0.026(2) 0.027(2) 0.043(3)
C8 0.079(2) 0.084(3) 0.110(3) -0.013(2) 0.061(2) 0.005(2)
C9 0.105(3) 0.092(3) 0.150(4) 0.002(3) 0.084(3) 0.009(3)
C10 0.046(1) 0.050(1) 0.042(1) 0.009(1) 0.016(1) 0.004(1)
C11 0.051(2) 0.064(2) 0.065(2) 0.008(2) 0.018(1) -0.006(1)
C12 0.077(2) 0.099(3) 0.072(2) -0.022(2) 0.014(2) -0.028(2)
C13 0.047(2) 0.105(3) 0.109(3) 0.013(3) 0.026(2) -0.006(2)
C14 0.084(3) 0.069(2) 0.107(3) 0.025(2) 0.042(2) -0.009(2)
C15 0.061(2) 0.065(2) 0.043(1) 0.000(1) 0.019(1) 0.006(1)
C16 0.092(3) 0.103(3) 0.066(2) 0.001(2) 0.046(2) 0.020(2)
C17 0.098(3) 0.110(3) 0.047(2) 0.004(2) 0.007(2) 0.028(2)
C18 0.106(3) 0.089(3) 0.077(2) -0.032(2) 0.039(2) -0.030(2)

loop_
_atom_site_label
_atom_site_fract_x
_atom_site_fract_y
_atom_site_fract_z
_atom_site_U_iso_or_equiv
_atom_site_occupancy
_atom_site_thermal_displace_type
S1 0.88176(7) 0.23716(7) 0.36279(7) 0.0631 1.0000 Uani
O1 0.6393(2) 0.5027(2) 0.2773(2) 0.0536 1.0000 Uani
O3 0.8084(2) 0.5326(2) 0.2068(1) 0.0496 1.0000 Uani
O4 0.9961(2) 0.4107(2) 0.1845(2) 0.0686 1.0000 Uani
C2 0.8026(2) 0.3681(2) 0.3163(2) 0.0453 1.0000 Uani
C3 0.8477(2) 0.4239(2) 0.2546(2) 0.0450 1.0000 Uani
C4 0.9444(2) 0.3613(3) 0.2445(2) 0.0540 1.0000 Uani
C5 0.9704(3) 0.2581(3) 0.2974(3) 0.0618 1.0000 Uani
C6 0.7471(3) 0.5207(4) 0.0958(2) 0.0691 1.0000 Uani
C7 0.6852(4) 0.6322(5) 0.0546(3) 0.0908 1.0000 Uani
C8 1.0949(3) 0.3424(4) 0.1826(3) 0.0778 1.0000 Uani
C9 1.1431(4) 0.4029(4) 0.1173(5) 0.0983 1.0000 Uani
C10 0.6988(2) 0.4057(2) 0.3440(2) 0.0454 1.0000 Uani
C11 0.6014(3) 0.3034(3) 0.3131(3) 0.0601 1.0000 Uani
C12 0.5874(3) 0.2529(4) 0.2072(3) 0.0809 1.0000 Uani
C13 0.4801(3) 0.3540(4) 0.3004(4) 0.0812 1.0000 Uani
C14 0.6275(4) 0.1973(4) 0.3883(3) 0.0792 1.0000 Uani
C15 0.7470(3) 0.4587(3) 0.4575(2) 0.0551 1.0000 Uani
C16 0.6491(4) 0.5007(4) 0.4901(3) 0.0770 1.0000 Uani
C17 0.8264(4) 0.3747(4) 0.5413(3) 0.0813 1.0000 Uani
C18 0.8203(4) 0.5703(4) 0.4584(3) 0.0829 1.0000 Uani
H1 0.6883 0.5506 0.2593 0.126(3) 1.0000 Uiso
H51 1.0333 0.2012 0.2982 0.126(3) 1.0000 Uiso
H61 0.8051 0.5041 0.0639 0.126(3) 1.0000 Uiso
H62 0.6897 0.4531 0.0802 0.126(3) 1.0000 Uiso
H71 0.6431 0.6246 -0.0214 0.126(3) 1.0000 Uiso
H72 0.7428 0.6997 0.0703 0.126(3) 1.0000 Uiso
H73 0.6274 0.6486 0.0866 0.126(3) 1.0000 Uiso
H81 1.1562 0.3360 0.2537 0.126(3) 1.0000 Uiso
H82 1.0683 0.2601 0.1551 0.126(3) 1.0000 Uiso
H91 1.2114 0.3563 0.1156 0.126(3) 1.0000 Uiso
H92 1.1695 0.4852 0.1449 0.126(3) 1.0000 Uiso
H93 1.0816 0.4093 0.0463 0.126(3) 1.0000 Uiso
H121 0.5264 0.1884 0.1866 0.126(3) 1.0000 Uiso
H122 0.6638 0.2187 0.2112 0.126(3) 1.0000 Uiso
H123 0.5629 0.3189 0.1552 0.126(3) 1.0000 Uiso
H131 0.4212 0.2875 0.2811 0.126(3) 1.0000 Uiso
H132 0.4851 0.3907 0.3666 0.126(3) 1.0000 Uiso
H133 0.4556 0.4165 0.2454 0.126(3) 1.0000 Uiso
H141 0.5618 0.1381 0.3627 0.126(3) 1.0000 Uiso
H142 0.7022 0.1577 0.3938 0.126(3) 1.0000 Uiso
H143 0.6354 0.2273 0.4574 0.126(3) 1.0000 Uiso
H161 0.6839 0.5330 0.5616 0.126(3) 1.0000 Uiso
H162 0.6027 0.5652 0.4424 0.126(3) 1.0000 Uiso
H163 0.5966 0.4315 0.4876 0.126(3) 1.0000 Uiso
H171 0.8520 0.4158 0.6094 0.126(3) 1.0000 Uiso
H172 0.8968 0.3533 0.5264 0.126(3) 1.0000 Uiso
H173 0.7823 0.2999 0.5428 0.126(3) 1.0000 Uiso
H181 0.8521 0.6060 0.5289 0.126(3) 1.0000 Uiso
H182 0.8868 0.5470 0.4386 0.126(3) 1.0000 Uiso
H183 0.7699 0.6307 0.4085 0.126(3) 1.0000 Uiso

loop_
_atom_type_symbol
_atom_type_scat_dispersion_real
_atom_type_scat_dispersion_imag
_atom_type_scat_Cromer_Mann_a1
_atom_type_scat_Cromer_Mann_b1
_atom_type_scat_Cromer_Mann_a2
_atom_type_scat_Cromer_Mann_b2
_atom_type_scat_Cromer_Mann_a3
_atom_type_scat_Cromer_Mann_b3
_atom_type_scat_Cromer_Mann_a4
_atom_type_scat_Cromer_Mann_b4
_atom_type_scat_Cromer_Mann_c
_atom_type_scat_source
'C ' 0.0020 0.0020 2.3100 20.8439 1.0200 10.2075 1.5886 0.5687 0.8650 51.6512 0.2156 International_Tables_Vol_IV_Table_2.2B
'H ' 0.0000 0.0000 0.4930 10.5109 0.3229 26.1257 0.1402 3.1424 0.0408 57.7997 0.0030 International_Tables_Vol_IV_Table_2.2B
'O ' 0.0080 0.0060 3.0485 13.2771 2.2868 5.7011 1.5463 0.3239 0.8670 32.9089 0.2508 International_Tables_Vol_IV_Table_2.2B
'S ' 0.1100 0.1240 6.9053 1.4679 5.2034 22.2151 1.4379 0.2536 1.5863 56.1720 0.8669 International_Tables_Vol_IV_Table_2.2B

loop_
_geom_angle_atom_site_label_1
_geom_angle_site_symmetry_1
_geom_angle_atom_site_label_2
_geom_angle_site_symmetry_2
_geom_angle_atom_site_label_3
_geom_angle_site_symmetry_3
_geom_angle
_geom_angle_publ_flag
C2 . S1 . C5 . 93.8(1) yes
C10 . O1 . H1 . 113.2(2) no
C3 . O3 . C6 . 112.6(2) no
C4 . O4 . C8 . 113.7(3) no
S1 . C2 . C3 . 108.4(2) yes
S1 . C2 . C10 . 122.4(2) yes
C3 . C2 . C10 . 129.1(2) no
O3 . C3 . C2 . 124.3(2) yes
O3 . C3 . C4 . 121.7(2) yes
C2 . C3 . C4 . 114.0(3) yes
O4 . C4 . C3 . 118.4(3) yes
O4 . C4 . C5 . 128.7(3) yes
C3 . C4 . C5 . 113.0(3) yes
S1 . C5 . C4 . 110.7(2) yes
S1 . C5 . H51 . 124.6(3) no
C4 . C5 . H51 . 124.6(3) no
O3 . C6 . C7 . 109.0(3) no
O3 . C6 . H61 . 109.6(3) no
C7 . C6 . H61 . 109.6(3) no
O3 . C6 . H62 . 109.6(3) no
C7 . C6 . H62 . 109.6(4) no
H61 . C6 . H62 . 109.5(4) no
C6 . C7 . H71 . 109.4(4) no
C6 . C7 . H72 . 109.4(4) no
H71 . C7 . H72 . 109.5(4) no
C6 . C7 . H73 . 109.5(4) no
H71 . C7 . H73 . 109.5(4) no
H72 . C7 . H73 . 109.6(5) no
O4 . C8 . C9 . 109.0(4) no
O4 . C8 . H81 . 109.6(3) no
C9 . C8 . H81 . 109.6(4) no
O4 . C8 . H82 . 109.6(3) no
C9 . C8 . H82 . 109.6(4) no
H81 . C8 . H82 . 109.5(4) no
C8 . C9 . H91 . 109.4(4) no
C8 . C9 . H92 . 109.4(4) no
H91 . C9 . H92 . 109.5(5) no
C8 . C9 . H93 . 109.4(4) no
H91 . C9 . H93 . 109.6(5) no
H92 . C9 . H93 . 109.5(5) no
O1 . C10 . C2 . 107.8(2) no
O1 . C10 . C11 . 102.5(2) no
C2 . C10 . C11 . 110.7(2) yes
O1 . C10 . C15 . 106.2(2) no
C2 . C10 . C15 . 109.4(2) yes
C11 . C10 . C15 . 119.4(2) yes
C10 . C11 . C12 . 108.4(3) no
C10 . C11 . C13 . 111.6(3) no
C12 . C11 . C13 . 106.2(3) no
C10 . C11 . C14 . 115.3(3) no
C12 . C11 . C14 . 107.7(3) no
C13 . C11 . C14 . 107.2(3) no
C11 . C12 . H121 . 109.5(4) no
C11 . C12 . H122 . 109.5(3) no
H121 . C12 . H122 . 109.5(4) no
C11 . C12 . H123 . 109.5(4) no
H121 . C12 . H123 . 109.5(4) no
H122 . C12 . H123 . 109.4(4) no
C11 . C13 . H131 . 109.5(4) no
C11 . C13 . H132 . 109.5(3) no
H131 . C13 . H132 . 109.5(4) no
C11 . C13 . H133 . 109.5(3) no
H131 . C13 . H133 . 109.5(4) no
H132 . C13 . H133 . 109.4(4) no
C11 . C14 . H141 . 109.5(4) no
C11 . C14 . H142 . 109.5(3) no
H141 . C14 . H142 . 109.5(4) no
C11 . C14 . H143 . 109.5(4) no
H141 . C14 . H143 . 109.4(3) no
H142 . C14 . H143 . 109.4(4) no
C10 . C15 . C16 . 112.7(3) no
C10 . C15 . C17 . 115.5(3) no
C16 . C15 . C17 . 107.5(3) no
C10 . C15 . C18 . 107.4(2) no
C16 . C15 . C18 . 106.5(3) no
C17 . C15 . C18 . 106.8(3) no
C15 . C16 . H161 . 109.5(3) no
C15 . C16 . H162 . 109.4(3) no
H161 . C16 . H162 . 109.4(4) no
C15 . C16 . H163 . 109.5(3) no
H161 . C16 . H163 . 109.5(3) no
H162 . C16 . H163 . 109.5(4) no
C15 . C17 . H171 . 109.5(4) no
C15 . C17 . H172 . 109.5(3) no
H171 . C17 . H172 . 109.5(4) no
C15 . C17 . H173 . 109.5(3) no
H171 . C17 . H173 . 109.5(4) no
H172 . C17 . H173 . 109.4(4) no
C15 . C18 . H181 . 109.5(4) no
C15 . C18 . H182 . 109.5(4) no
H181 . C18 . H182 . 109.5(4) no
C15 . C18 . H183 . 109.5(3) no
H181 . C18 . H183 . 109.5(4) no
H182 . C18 . H183 . 109.5(4) no

loop_
_geom_bond_atom_site_label_1
_geom_bond_site_symmetry_1
_geom_bond_atom_site_label_2
_geom_bond_site_symmetry_2
_geom_bond_distance
_geom_bond_publ_flag
S1 . C2 . 1.738(3) yes
S1 . C5 . 1.701(3) yes
O1 . C10 . 1.436(3) no
O1 . H1 . 0.914(2) no
O3 . C3 . 1.381(3) yes
O3 . C6 . 1.460(4) no
O4 . C4 . 1.360(4) yes
O4 . C8 . 1.449(4) no
C2 . C3 . 1.354(4) yes
C2 . C10 . 1.537(4) yes
C3 . C4 . 1.438(4) yes
C4 . C5 . 1.341(5) yes
C5 . H51 . 1.000(3) no
C6 . C7 . 1.457(6) no
C6 . H61 . 1.000(4) no
C6 . H62 . 1.000(4) no
C7 . H71 . 1.001(4) no
C7 . H72 . 1.000(6) no
C7 . H73 . 0.999(5) no
C8 . C9 . 1.444(6) no
C8 . H81 . 1.000(5) no
C8 . H82 . 1.000(4) no
C9 . H91 . 1.000(4) no
C9 . H92 . 1.000(5) no
C9 . H93 . 0.999(6) no
C10 . C11 . 1.592(4) yes
C10 . C15 . 1.593(4) yes
C11 . C12 . 1.544(5) no
C11 . C13 . 1.546(5) no
C11 . C14 . 1.537(5) no
C12 . H121 . 1.000(4) no
C12 . H122 . 1.000(4) no
C12 . H123 . 1.000(5) no
C13 . H131 . 1.000(4) no
C13 . H132 . 1.000(5) no
C13 . H133 . 1.000(4) no
C14 . H141 . 1.000(4) no
C14 . H142 . 1.000(4) no
C14 . H143 . 1.001(5) no
C15 . C16 . 1.525(4) no
C15 . C17 . 1.531(5) no
C15 . C18 . 1.536(5) no
C16 . H161 . 1.000(4) no
C16 . H162 . 1.000(4) no
C16 . H163 . 1.000(5) no
C17 . H171 . 1.000(4) no
C17 . H172 . 1.000(4) no
C17 . H173 . 1.000(5) no
C18 . H181 . 1.000(4) no
C18 . H182 . 1.000(4) no
C18 . H183 . 1.000(5) no

loop_
_cod_related_entry_id
_cod_related_entry_database
_cod_related_entry_code
1 ChemSpider 9111181
